data_4025316
loop_
_publ_author_name
'Julien Debray'
'Jean-Marc L\'ev\^eque'
'Christian Philouze'
'Micheline Draye'
'Martine Demeunynck'

_publ_section_title
;
 Swift and Efficient Synthesis of 4-Phenylquinazolines: Involvement of
 N-Heterocyclic Carbene in the Key Cyclization Step
;
_journal_name_full 'Journal of Organic Chemistry'
_journal_page_first 2092
_journal_page_last 2095
_journal_paper_doi 10.1021/jo902726k
_journal_volume 75
_journal_year 2010
_chemical_formula_moiety 'C20 H18 N4 '
_chemical_formula_sum 'C20 H18 N4'
_chemical_formula_weight 314.39
_space_group_IT_number 2
_symmetry_cell_setting triclinic
_symmetry_Int_Tables_number 2
_symmetry_space_group_name_Hall '-P 1'
_symmetry_space_group_name_H-M 'P -1'
_audit_creation_date 2009-07-30
_audit_creation_method 'by teXsan v1.8'
_audit_update_record
;
?
;
_cell_angle_alpha 107.39(4)
_cell_angle_beta 102.58(7)
_cell_angle_gamma 108.01(4)
_cell_formula_units_Z 2
_cell_length_a 8.770(6)
_cell_length_b 10.038(4)
_cell_length_c 10.810(5)
_cell_measurement_reflns_used 0
_cell_measurement_temperature 293.0
_cell_measurement_theta_max 0.0
_cell_measurement_theta_min 0.0
_cell_volume 811.6(9)
_computing_cell_refinement 'Bruker-Enraf-Nonius CAD4'
_computing_data_collection 'Bruker-Enraf-Nonius CAD4'
_computing_data_reduction 'teXsan (MSC, 1992-1997)'
_computing_publication_material 'teXsan (MSC, 1992-1997)'
_computing_structure_refinement 'teXsan (MSC, 1992-1997)'
_computing_structure_solution SIR92
_diffrn_ambient_temperature 293.0
_diffrn_measurement_device_type CAD-4
_diffrn_measurement_method \w
_diffrn_orient_matrix_UB_11 0.03977
_diffrn_orient_matrix_UB_12 -0.06662
_diffrn_orient_matrix_UB_13 0.03938
_diffrn_orient_matrix_UB_21 -0.10580
_diffrn_orient_matrix_UB_22 -0.09064
_diffrn_orient_matrix_UB_23 -0.06612
_diffrn_orient_matrix_UB_31 0.05918
_diffrn_orient_matrix_UB_32 -0.01850
_diffrn_orient_matrix_UB_33 -0.06868
_diffrn_radiation_detector 'scintillation counter'
_diffrn_radiation_monochromator graphite
_diffrn_radiation_source 'X-ray tube'
_diffrn_radiation_type 'Cu K\a'
_diffrn_radiation_wavelength 1.54178
_diffrn_reflns_av_R_equivalents 0.04082
_diffrn_reflns_av_sigmaI/netI 0.090
_diffrn_reflns_limit_h_max 10
_diffrn_reflns_limit_h_min -10
_diffrn_reflns_limit_k_max 11
_diffrn_reflns_limit_k_min -12
_diffrn_reflns_limit_l_max 13
_diffrn_reflns_limit_l_min 0
_diffrn_reflns_number 3397
_diffrn_reflns_reduction_process 'Lp corrections applied'
_diffrn_reflns_theta_max 74.89
_diffrn_reflns_theta_min 4.56
_diffrn_standards_decay_% 9.01
_diffrn_standards_interval_count 120
_diffrn_standards_number 2
_exptl_absorpt_coefficient_mu 0.617
_exptl_absorpt_correction_type none
_exptl_crystal_colour 'light orange'
_exptl_crystal_density_diffrn 1.286
_exptl_crystal_density_meas ?
_exptl_crystal_description platelet
_exptl_crystal_F_000 332.00
_exptl_crystal_size_max 0.30
_exptl_crystal_size_mid 0.26
_exptl_crystal_size_min 0.10
_refine_diff_density_max 0.32
_refine_diff_density_min -0.24
_refine_ls_extinction_coef 0.000005(2)
_refine_ls_extinction_expression 'equ(3) Acta Cryst.(1968) A24, p213.'
_refine_ls_extinction_method 'Zachariasen (1967)'
_refine_ls_goodness_of_fit_all 1.988
_refine_ls_goodness_of_fit_ref 1.988
_refine_ls_hydrogen_treatment noref
_refine_ls_matrix_type full
_refine_ls_number_constraints 0
_refine_ls_number_parameters 218
_refine_ls_number_reflns 1682
_refine_ls_number_restraints 0
_refine_ls_R_factor_all 0.0649
_refine_ls_R_factor_gt 0.0649
_refine_ls_shift/su_max 0.0012
_refine_ls_shift/su_mean 0.0002
_refine_ls_structure_factor_coef F
_refine_ls_weighting_details 'w = 1/[\s^2^(Fo) + 0.00051|Fo|^2^]'
_refine_ls_weighting_scheme sigma
_refine_ls_wR_factor_all 0.0775
_refine_ls_wR_factor_ref 0.0775
_reflns_number_gt 1682
_reflns_number_total 3215
_reflns_threshold_expression I>2.00\s(I)
_cod_data_source_file jo902726k_si_002.cif
_cod_data_source_block DEBRA
_cod_depositor_comments
;
 Changing the values of the '_atom_site_label' and '_atom_site_aniso_label'
 to match those of related data items (e. g. '_geom_angle_atom_site_label_*').

 Antanas Vaitkus,
 2017-03-03

The following automatic conversions were performed:

'_exptl_crystal_density_meas' value 'not measured' was changed to '?'
- the value is perceived as not measured.

Automatic conversion script
Id: cif_fix_values 3008 2015-01-20 13:52:24Z robertas 

The following automatic conversions were performed:
data name '_geom_bond_atom_site_label_D' replaced with
'_geom_hbond_atom_site_label_D' as specified in the replacement file
'/home/antanas/src/cod-tools/trunk/data/replacement-values/replacement_tags.lst'.

data
name '_geom_bond_atom_site_label_H' replaced with
'_geom_hbond_atom_site_label_H' as specified in the replacement file
'/home/antanas/src/cod-tools/trunk/data/replacement-values/replacement_tags.lst'.

data
name '_geom_contact_atom_site_label_a' replaced with
'_geom_hbond_atom_site_label_A' as specified in the replacement file
'/home/antanas/src/cod-tools/trunk/data/replacement-values/replacement_tags.lst'.

data
name '_geom_bond_distance_DH' replaced with '_geom_hbond_distance_DH'
as specified in the replacement file
'/home/antanas/src/cod-tools/trunk/data/replacement-values/replacement_tags.lst'.

data
name '_geom_contact_distance_HA' replaced with
'_geom_hbond_distance_HA' as specified in the replacement file
'/home/antanas/src/cod-tools/trunk/data/replacement-values/replacement_tags.lst'.

data
name '_geom_contact_distance_DA' replaced with
'_geom_hbond_distance_DA' as specified in the replacement file
'/home/antanas/src/cod-tools/trunk/data/replacement-values/replacement_tags.lst'.

data
name '_geom_angle_DHA' replaced with '_geom_hbond_angle_DHA' as
specified in the replacement file
'/home/antanas/src/cod-tools/trunk/data/replacement-values/replacement_tags.lst'.

data
name '_geom_contact_site_symmetry_A' replaced with
'_geom_hbond_site_symmetry_A' as specified in the replacement file
'/home/antanas/src/cod-tools/trunk/data/replacement-values/replacement_tags.lst'.

Automatic conversion script
Id: cif_correct_tags 5005 2017-03-03 11:38:54Z antanas 
;
_cod_original_cell_volume 812(1)
_cod_original_sg_symbol_H-M 'P -1 '
_cod_original_formula_sum 'C20 H18 N4 '
_cod_database_code 4025316

loop_
_symmetry_equiv_pos_as_xyz
'   +x,   +y,   +z'
'   -x,   -y,   -z'

loop_
_atom_site_label
_atom_site_fract_x
_atom_site_fract_y
_atom_site_fract_z
_atom_site_U_iso_or_equiv
_atom_site_occupancy
_atom_site_refinement_flags
_atom_site_adp_type
_atom_site_calc_flag
_atom_site_calc_attached_atom
N1 0.4192(3) 0.4481(2) 0.6423(2) 0.0571(7) 1.000 . Uani d ?
N3 0.2128(3) 0.2335(2) 0.4409(2) 0.0578(7) 1.000 . Uani d ?
N8 0.2186(3) 0.8589(2) 0.4822(2) 0.0628(7) 1.000 . Uani d ?
N18 0.3742(4) 0.2020(2) 0.6170(2) 0.0741(8) 1.000 . Uani d ?
C2 0.3345(4) 0.2991(3) 0.5680(3) 0.0559(8) 1.000 . Uani d ?
C4 0.1649(4) 0.3245(3) 0.3896(3) 0.0499(7) 1.000 . Uani d ?
C4a 0.2277(4) 0.4849(3) 0.4683(3) 0.0480(7) 1.000 . Uani d ?
C4b 0.1667(4) 0.5907(3) 0.4307(3) 0.0495(7) 1.000 . Uani d ?
C5 0.0138(4) 0.5523(3) 0.3269(3) 0.0567(8) 1.000 . Uani d ?
C6 -0.0307(4) 0.6618(3) 0.3009(3) 0.0634(9) 1.000 . Uani d ?
C7 0.0772(4) 0.8146(3) 0.3795(3) 0.0677(9) 1.000 . Uani d ?
C8a 0.2621(4) 0.7493(3) 0.5101(3) 0.0539(8) 1.000 . Uani d ?
C9 0.4084(4) 0.7995(3) 0.6280(3) 0.0617(8) 1.000 . Uani d ?
C10 0.4545(4) 0.7004(3) 0.6694(3) 0.0610(8) 1.000 . Uani d ?
C11 0.3631(4) 0.5390(3) 0.5911(3) 0.0519(8) 1.000 . Uani d ?
C12 0.0541(4) 0.2480(3) 0.2413(3) 0.0498(7) 1.000 . Uani d ?
C13 0.1107(4) 0.2967(3) 0.1470(3) 0.0624(9) 1.000 . Uani d ?
C14 0.0175(5) 0.2222(4) 0.0073(3) 0.077(1) 1.000 . Uani d ?
C15 -0.1352(5) 0.0981(4) -0.0376(3) 0.083(1) 1.000 . Uani d ?
C16 -0.1922(5) 0.0494(4) 0.0549(3) 0.079(1) 1.000 . Uani d ?
C17 -0.0976(4) 0.1223(3) 0.1953(3) 0.0638(9) 1.000 . Uani d ?
C19 0.5175(5) 0.2527(3) 0.7431(3) 0.083(1) 1.000 . Uani d ?
C20 0.4724(6) 0.2938(5) 0.8661(4) 0.110(2) 1.000 . Uani d ?
C21 0.6188(7) 0.3406(5) 0.9966(4) 0.141(2) 1.000 . Uani d ?
H1 -0.0597 0.4480 0.2741 0.068 1.000 . Uiso c ?
H2 -0.1340 0.6346 0.2300 0.076 1.000 . Uiso c ?
H3 0.0472 0.8903 0.3580 0.081 1.000 . Uiso c ?
H4 0.4747 0.9056 0.6784 0.074 1.000 . Uiso c ?
H5 0.5486 0.7372 0.7515 0.073 1.000 . Uiso c ?
H6 0.2153 0.3827 0.1782 0.075 1.000 . Uiso c ?
H7 0.0583 0.2561 -0.0570 0.092 1.000 . Uiso c ?
H8 -0.2006 0.0467 -0.1331 0.100 1.000 . Uiso c ?
H9 -0.2980 -0.0355 0.0233 0.095 1.000 . Uiso c ?
H10 -0.1371 0.0859 0.2589 0.077 1.000 . Uiso c ?
H11 0.3067 0.0959 0.5678 0.089 1.000 . Uiso c ?
H12 0.6077 0.3390 0.7490 0.099 1.000 . Uiso c ?
H13 0.5546 0.1724 0.7384 0.099 1.000 . Uiso c ?
H14 0.3793 0.2086 0.8586 0.132 1.000 . Uiso c ?
H15 0.4394 0.3766 0.8726 0.132 1.000 . Uiso c ?
H16 0.7167 0.4187 1.0004 0.169 1.000 . Uiso c ?
H17 0.5875 0.3774 1.0747 0.169 1.000 . Uiso c ?
H18 0.6439 0.2550 0.9964 0.169 1.000 . Uiso c ?

loop_
_atom_site_aniso_label
_atom_site_aniso_U_11
_atom_site_aniso_U_22
_atom_site_aniso_U_33
_atom_site_aniso_U_12
_atom_site_aniso_U_13
_atom_site_aniso_U_23
N1 0.065(2) 0.036(1) 0.051(1) 0.018(1) -0.003(1) 0.0092(9)
N3 0.067(2) 0.037(1) 0.050(1) 0.019(1) -0.002(1) 0.0090(9)
N8 0.072(2) 0.038(1) 0.062(1) 0.023(1) -0.001(1) 0.012(1)
N18 0.097(2) 0.037(1) 0.061(2) 0.025(1) -0.013(1) 0.012(1)
C2 0.066(2) 0.034(1) 0.046(2) 0.017(1) -0.002(1) 0.006(1)
C4 0.053(2) 0.034(1) 0.047(1) 0.015(1) 0.003(1) 0.006(1)
C4a 0.050(2) 0.035(1) 0.043(1) 0.017(1) 0.000(1) 0.006(1)
C4b 0.054(2) 0.035(1) 0.044(1) 0.016(1) 0.001(1) 0.008(1)
C5 0.060(2) 0.040(1) 0.049(2) 0.018(1) -0.003(1) 0.008(1)
C6 0.073(2) 0.049(1) 0.052(2) 0.027(1) -0.004(1) 0.013(1)
C7 0.080(2) 0.047(1) 0.064(2) 0.032(1) -0.001(2) 0.016(1)
C8a 0.061(2) 0.037(1) 0.050(2) 0.020(1) 0.002(1) 0.009(1)
C9 0.064(2) 0.034(1) 0.059(2) 0.013(1) -0.007(2) 0.007(1)
C10 0.063(2) 0.037(1) 0.056(2) 0.017(1) -0.007(1) 0.005(1)
C11 0.058(2) 0.034(1) 0.046(1) 0.016(1) 0.000(1) 0.007(1)
C12 0.058(2) 0.031(1) 0.046(1) 0.018(1) 0.002(1) 0.008(1)
C13 0.073(2) 0.043(1) 0.052(2) 0.018(1) 0.002(2) 0.012(1)
C14 0.101(3) 0.067(2) 0.054(2) 0.036(2) 0.013(2) 0.020(1)
C15 0.100(3) 0.066(2) 0.054(2) 0.035(2) -0.011(2) 0.007(2)
C16 0.078(3) 0.051(2) 0.062(2) 0.011(2) -0.014(2) 0.005(2)
C17 0.063(2) 0.039(1) 0.061(2) 0.009(1) -0.001(2) 0.009(1)
C19 0.122(3) 0.048(1) 0.059(2) 0.043(2) -0.003(2) 0.012(1)
C20 0.121(4) 0.107(3) 0.091(3) 0.050(2) 0.010(2) 0.038(2)
C21 0.181(5) 0.126(3) 0.072(3) 0.085(3) -0.026(3) 0.008(2)

loop_
_atom_type_symbol
_atom_type_oxidation_number
_atom_type_number_in_cell
_atom_type_scat_dispersion_real
_atom_type_scat_dispersion_imag
_atom_type_scat_source
C 0 40 0.017 0.009
;International Tables for Crystallography
(1992, Vol. C, Tables 4.2.6.8 and 6.1.1.1)
;
H 0 36 0.000 0.000
;International Tables for Crystallography
(1992, Vol. C, Table 6.1.1.2)
;
N 0 8 0.029 0.018
;International Tables for Crystallography
(1992, Vol. C, Tables 4.2.6.8 and 6.1.1.1)
;

loop_
_geom_angle_atom_site_label_1
_geom_angle_atom_site_label_2
_geom_angle_atom_site_label_3
_geom_angle
_geom_angle_site_symmetry_1
_geom_angle_site_symmetry_2
_geom_angle_site_symmetry_3
_geom_angle_publ_flag
C2 N1 C11 115.5(2) . . . yes
C2 N3 C4 117.7(2) . . . yes
C7 N8 C8a 117.9(2) . . . yes
C2 N18 C19 122.7(2) . . . yes
C2 N18 H11 118.7 . . . no
C19 N18 H11 118.7 . . . no
N1 C2 N3 125.7(3) . . . yes
N1 C2 N18 118.9(2) . . . yes
N3 C2 N18 115.3(2) . . . yes
N3 C4 C4a 121.8(2) . . . yes
N3 C4 C12 114.4(2) . . . yes
C4a C4 C12 123.6(3) . . . yes
C4 C4a C4b 126.4(2) . . . yes
C4 C4a C11 114.2(2) . . . yes
C4b C4a C11 119.4(2) . . . yes
C4a C4b C5 126.2(2) . . . yes
C4a C4b C8a 118.4(2) . . . yes
C5 C4b C8a 115.3(3) . . . yes
C4b C5 C6 121.0(2) . . . yes
C4b C5 H1 119.5 . . . no
C6 C5 H1 119.5 . . . no
C5 C6 C7 119.2(3) . . . yes
C5 C6 H2 120.4 . . . no
C7 C6 H2 120.4 . . . no
N8 C7 C6 123.0(3) . . . yes
N8 C7 H3 118.5 . . . no
C6 C7 H3 118.5 . . . no
N8 C8a C4b 123.4(3) . . . yes
N8 C8a C9 117.0(2) . . . yes
C4b C8a C9 119.6(3) . . . yes
C8a C9 C10 121.5(2) . . . yes
C8a C9 H4 119.3 . . . no
C10 C9 H4 119.3 . . . no
C9 C10 C11 120.7(3) . . . yes
C9 C10 H5 119.6 . . . no
C11 C10 H5 119.6 . . . no
N1 C11 C4a 124.1(2) . . . yes
N1 C11 C10 116.2(2) . . . yes
C4a C11 C10 119.7(3) . . . yes
C4 C12 C13 119.1(3) . . . yes
C4 C12 C17 121.4(3) . . . yes
C13 C12 C17 119.3(3) . . . yes
C12 C13 C14 121.0(3) . . . yes
C12 C13 H6 119.5 . . . no
C14 C13 H6 119.5 . . . no
C13 C14 C15 119.4(3) . . . yes
C13 C14 H7 120.3 . . . no
C15 C14 H7 120.3 . . . no
C14 C15 C16 120.0(3) . . . yes
C14 C15 H8 120.0 . . . no
C16 C15 H8 120.0 . . . no
C15 C16 C17 120.9(3) . . . yes
C15 C16 H9 119.6 . . . no
C17 C16 H9 119.6 . . . no
C12 C17 C16 119.4(3) . . . yes
C12 C17 H10 120.3 . . . no
C16 C17 H10 120.3 . . . no
N18 C19 C20 112.5(4) . . . yes
N18 C19 H12 108.7 . . . no
N18 C19 H13 108.7 . . . no
C20 C19 H12 108.7 . . . no
C20 C19 H13 108.7 . . . no
H12 C19 H13 109.5 . . . no
C19 C20 C21 112.6(4) . . . yes
C19 C20 H14 108.7 . . . no
C19 C20 H15 108.7 . . . no
C21 C20 H14 108.7 . . . no
C21 C20 H15 108.7 . . . no
H14 C20 H15 109.5 . . . no
C20 C21 H16 109.5 . . . no
C20 C21 H17 109.5 . . . no
C20 C21 H18 109.5 . . . no
H16 C21 H17 109.5 . . . no
H16 C21 H18 109.5 . . . no
H17 C21 H18 109.5 . . . no

loop_
_geom_bond_atom_site_label_1
_geom_bond_atom_site_label_2
_geom_bond_distance
_geom_bond_site_symmetry_1
_geom_bond_site_symmetry_2
_geom_bond_publ_flag
N1 C2 1.330(3) . . yes
N1 C11 1.357(4) . . yes
N3 C2 1.359(3) . . yes
N3 C4 1.326(4) . . yes
N8 C7 1.316(4) . . yes
N8 C8a 1.362(4) . . yes
N18 C2 1.338(4) . . yes
N18 C19 1.463(4) . . yes
N18 H11 0.95 . . no
C4 C4a 1.431(3) . . yes
C4 C12 1.492(3) . . yes
C4a C4b 1.447(4) . . yes
C4a C11 1.397(4) . . yes
C4b C5 1.404(4) . . yes
C4b C8a 1.420(3) . . yes
C5 C6 1.357(4) . . yes
C5 H1 0.95 . . no
C6 C7 1.394(4) . . yes
C6 H2 0.95 . . no
C7 H3 0.95 . . no
C8a C9 1.425(4) . . yes
C9 C10 1.337(4) . . yes
C9 H4 0.95 . . no
C10 C11 1.438(3) . . yes
C10 H5 0.95 . . no
C12 C13 1.375(4) . . yes
C12 C17 1.381(4) . . yes
C13 C14 1.385(4) . . yes
C13 H6 0.95 . . no
C14 C15 1.380(5) . . yes
C14 H7 0.95 . . no
C15 C16 1.358(5) . . yes
C15 H8 0.95 . . no
C16 C17 1.393(4) . . yes
C16 H9 0.95 . . no
C17 H10 0.95 . . no
C19 C20 1.447(6) . . yes
C19 H12 0.95 . . no
C19 H13 0.95 . . no
C20 C21 1.517(6) . . yes
C20 H14 0.95 . . no
C20 H15 0.95 . . no
C21 H16 0.95 . . no
C21 H17 0.95 . . no
C21 H18 0.95 . . no

loop_
_geom_contact_atom_site_label_1
_geom_contact_atom_site_label_2
_geom_contact_distance
_geom_contact_site_symmetry_1
_geom_contact_site_symmetry_2
_geom_contact_publ_flag
N1 C11 3.488(4) . 2_666 no
N1 C6 3.492(5) . 2_566 no
N1 C4a 3.504(5) . 2_666 no
N3 C10 3.342(5) . 2_666 no
N3 C7 3.524(5) . 2_566 no
N3 C6 3.560(4) . 2_566 no
N8 N18 3.013(3) . 1_565 no
N18 C9 3.583(5) . 2_666 no
C2 C6 3.349(5) . 2_566 no
C2 C10 3.476(5) . 2_666 no
C2 C9 3.572(5) . 2_666 no
C4a C5 3.402(5) . 2_566 no
C5 C11 3.527(5) . 2_566 no
C11 C11 3.544(7) . 2_666 no
C14 C16 3.488(5) . 2 no

loop_
_geom_hbond_atom_site_label_D
_geom_hbond_atom_site_label_H
_geom_hbond_atom_site_label_A
_geom_hbond_distance_DH
_geom_hbond_distance_HA
_geom_hbond_distance_DA
_geom_hbond_angle_DHA
_geom_hbond_site_symmetry_A
N18 H11 N8 0.95 2.09 3.013(3) 164.9 1_545

loop_
_geom_torsion_atom_site_label_1
_geom_torsion_atom_site_label_2
_geom_torsion_atom_site_label_3
_geom_torsion_atom_site_label_4
_geom_torsion_site_symmetry_1
_geom_torsion_site_symmetry_2
_geom_torsion_site_symmetry_3
_geom_torsion_site_symmetry_4
_geom_torsion
_geom_torsion_publ_flag
? ? ? ? ? ? ? ? ? ?

loop_
_cod_related_entry_id
_cod_related_entry_database
_cod_related_entry_code
1 ChemSpider 30659164
